data_4085468
loop_
_publ_author_name
'Noor, Asif'
'Huff, Gregory S.'
'Kumar, Sreedhar V.'
'Lewis, James E. M.'
'Paterson, Brett M.'
'Schieber, Christine'
'Donnelly, Paul S.'
'Brooks, Heather J. L.'
'Gordon, Keith C.'
'Moratti, Stephen C.'
'Crowley, James D.'

_publ_section_title
;
 [Re(CO)3]+Complexes ofexo-Functionalized Tridentate &#x201C;Click&#x201D;
 Macrocycles: Synthesis, Stability, Photophysical Properties,
 Bioconjugation, and Antibacterial Activity
;
_journal_issue 24
_journal_name_full Organometallics
_journal_page_first 7031
_journal_paper_doi 10.1021/om500664v
_journal_volume 33
_journal_year 2014
_chemical_formula_sum 'C29 H26 Br N10 O7 Re'
_chemical_formula_weight 892.71
_chemical_name_systematic
;
 ?
;
_space_group_IT_number 2
_symmetry_cell_setting triclinic
_symmetry_space_group_name_Hall '-P 1'
_symmetry_space_group_name_H-M 'P -1'
_atom_sites_solution_hydrogens geom
_atom_sites_solution_primary direct
_atom_sites_solution_secondary difmap
_audit_creation_method SHELXL-97
_cell_angle_alpha 93.303(3)
_cell_angle_beta 90.356(3)
_cell_angle_gamma 108.644(4)
_cell_formula_units_Z 4
_cell_length_a 10.4722(4)
_cell_length_b 16.0868(8)
_cell_length_c 23.1434(7)
_cell_measurement_reflns_used 11325
_cell_measurement_temperature 100.0(1)
_cell_measurement_theta_max 29.2510
_cell_measurement_theta_min 3.2840
_cell_volume 3686.8(3)
_computing_cell_refinement
;
CrysAlisPro, Agilent Technologies,
Version 1.171.36.28 (release 01-02-2013 CrysAlis171 .NET)
(compiled Feb  1 2013,16:14:44)
;
_computing_data_collection
;
CrysAlisPro, Agilent Technologies,
Version 1.171.36.28 (release 01-02-2013 CrysAlis171 .NET)
(compiled Feb  1 2013,16:14:44)
;
_computing_data_reduction
;
CrysAlisPro, Agilent Technologies,
Version 1.171.36.28 (release 01-02-2013 CrysAlis171 .NET)
(compiled Feb  1 2013,16:14:44)
;
_computing_structure_refinement 'SHELXL-97 (Sheldrick, 2008)'
_diffrn_ambient_temperature 100.0(1)
_diffrn_detector_area_resol_mean 5.1725
_diffrn_measured_fraction_theta_full 0.986
_diffrn_measured_fraction_theta_max 0.982
_diffrn_measurement_device_type 'SuperNova, Dual, Cu at zero, Atlas'
_diffrn_measurement_method '\w scans'
_diffrn_radiation_monochromator mirror
_diffrn_radiation_source 'SuperNova (Mo) X-ray Source'
_diffrn_radiation_type MoK\a
_diffrn_radiation_wavelength 0.71073
_diffrn_reflns_av_R_equivalents 0.0483
_diffrn_reflns_av_sigmaI/netI 0.0689
_diffrn_reflns_limit_h_max 12
_diffrn_reflns_limit_h_min -13
_diffrn_reflns_limit_k_max 20
_diffrn_reflns_limit_k_min -20
_diffrn_reflns_limit_l_max 28
_diffrn_reflns_limit_l_min -28
_diffrn_reflns_number 31782
_diffrn_reflns_theta_full 25.00
_diffrn_reflns_theta_max 26.37
_diffrn_reflns_theta_min 2.88
_exptl_absorpt_coefficient_mu 4.434
_exptl_absorpt_correction_T_max 0.7768
_exptl_absorpt_correction_T_min 0.4708
_exptl_absorpt_correction_type multi-scan
_exptl_absorpt_process_details
;
CrysAlisPro, Agilent Technologies,
Version 1.171.36.28 (release 01-02-2013 CrysAlis171 .NET)
(compiled Feb  1 2013,16:14:44)
Empirical absorption correction using spherical harmonics,
 implemented in SCALE3 ABSPACK scaling algorithm.
;
_exptl_crystal_colour colorless
_exptl_crystal_density_diffrn 1.608
_exptl_crystal_density_method 'not measured'
_exptl_crystal_description Plate
_exptl_crystal_F_000 1744
_exptl_crystal_size_max 0.20
_exptl_crystal_size_mid 0.17
_exptl_crystal_size_min 0.06
_platon_squeeze_details
;
Void electron count of 58 electrons can be accounted for by four molecules
of water (10 electrons each) and a molecule of methanol (18 electrons) to give
a total electron count of 58.
;
_refine_diff_density_max 2.784
_refine_diff_density_min -2.246
_refine_diff_density_rms 0.163
_refine_ls_extinction_method none
_refine_ls_goodness_of_fit_ref 1.043
_refine_ls_hydrogen_treatment constr
_refine_ls_matrix_type full
_refine_ls_number_parameters 869
_refine_ls_number_reflns 14778
_refine_ls_number_restraints 35
_refine_ls_restrained_S_all 1.043
_refine_ls_R_factor_all 0.0772
_refine_ls_R_factor_gt 0.0572
_refine_ls_shift/su_max 0.010
_refine_ls_shift/su_mean 0.000
_refine_ls_structure_factor_coef Fsqd
_refine_ls_weighting_details 'calc w=1/[\s^2^(Fo^2^)+(0.0782P)^2^+10.6512P] where P=(Fo^2^+2Fc^2^)/3'
_refine_ls_weighting_scheme calc
_refine_ls_wR_factor_gt 0.1491
_refine_ls_wR_factor_ref 0.1598
_reflns_number_gt 10961
_reflns_number_total 14778
_reflns_threshold_expression >2\s(I)
_cod_data_source_file om500664v_si_002.cif
_cod_data_source_block 10a-Re
_cod_original_sg_symbol_H-M P-1
_cod_database_code 4085468

loop_
_symmetry_equiv_pos_as_xyz
'x, y, z'
'-x, -y, -z'

loop_
_atom_site_label
_atom_site_type_symbol
_atom_site_fract_x
_atom_site_fract_y
_atom_site_fract_z
_atom_site_U_iso_or_equiv
_atom_site_adp_type
_atom_site_occupancy
_atom_site_symmetry_multiplicity
_atom_site_calc_flag
_atom_site_refinement_flags
Re1 Re 0.14295(3) 0.80618(2) 0.015973(12) 0.03342(11) Uani 1 1 d .
Re2 Re 0.57940(4) 0.73466(2) 0.357915(13) 0.04025(12) Uani 1 1 d .
Br1 Br 0.83583(10) 0.68570(7) 0.61987(4) 0.0524(2) Uani 1 1 d .
Br2 Br 0.52679(9) 0.47479(7) 0.08918(4) 0.0496(2) Uani 1 1 d .
O1 O -0.0541(6) 0.5953(4) 0.2380(2) 0.0409(13) Uani 1 1 d .
O2 O 0.4196(5) 0.6947(4) 0.2019(2) 0.0368(12) Uani 1 1 d .
O3 O -0.4983(12) -0.0331(8) 0.2024(4) 0.123(4) Uani 1 1 d .
O4 O -0.4360(14) -0.0082(10) 0.2928(5) 0.156(5) Uani 1 1 d .
O27 O -0.0439(8) 0.8960(5) -0.0384(3) 0.068(2) Uani 1 1 d .
O28 O 0.2662(9) 0.9745(5) 0.0934(3) 0.075(2) Uani 1 1 d .
O29 O 0.3486(7) 0.8987(4) -0.0732(3) 0.0576(17) Uani 1 1 d .
O31 O 1.0275(6) 0.5514(4) 0.4143(3) 0.0495(15) Uani 1 1 d .
O32 O 0.6607(6) 0.3644(4) 0.2850(2) 0.0453(14) Uani 1 1 d .
O57 O 0.6720(10) 0.9254(5) 0.4103(3) 0.086(3) Uani 1 1 d .
O58 O 0.7118(7) 0.8200(5) 0.2491(3) 0.0570(17) Uani 1 1 d .
O59 O 0.3166(7) 0.7691(4) 0.3282(3) 0.0528(16) Uani 1 1 d .
N1 N 0.0498(6) 0.6695(4) -0.0241(2) 0.0278(13) Uani 1 1 d .
N2 N -0.1131(6) 0.6873(4) 0.0725(3) 0.0351(15) Uani 1 1 d .
N3 N 0.0098(7) 0.7441(4) 0.0837(3) 0.0352(15) Uani 1 1 d .
N4 N 0.0386(7) 0.7497(4) 0.1391(3) 0.0365(15) Uani 1 1 d .
N5 N 0.3268(6) 0.6882(4) 0.0130(2) 0.0298(13) Uani 1 1 d .
N6 N 0.2833(6) 0.7430(4) 0.0475(2) 0.0325(14) Uani 1 1 d .
N7 N 0.3352(7) 0.7507(5) 0.0992(3) 0.0401(16) Uani 1 1 d .
N8 N 0.0478(7) 0.3151(5) 0.2034(3) 0.0416(16) Uani 1 1 d .
N9 N -0.0062(9) 0.2956(5) 0.1495(3) 0.055(2) Uani 1 1 d .
N10 N -0.1286(9) 0.2421(6) 0.1531(3) 0.059(2) Uani 1 1 d .
N31 N 0.4954(7) 0.6539(5) 0.4327(3) 0.0414(17) Uani 1 1 d .
N32 N 0.7818(8) 0.7154(5) 0.4496(3) 0.0451(18) Uani 1 1 d .
N33 N 0.7576(7) 0.7140(5) 0.3913(3) 0.0411(16) Uani 1 1 d .
N34 N 0.8458(7) 0.6835(5) 0.3653(3) 0.0413(16) Uani 1 1 d .
N35 N 0.4342(7) 0.5348(4) 0.3319(2) 0.0333(14) Uani 1 1 d .
N36 N 0.5367(7) 0.6045(5) 0.3167(3) 0.0369(15) Uani 1 1 d .
N37 N 0.6196(6) 0.5747(5) 0.2853(3) 0.0350(15) Uani 1 1 d .
N38 N 0.6857(11) 0.1858(6) 0.4529(3) 0.065(2) Uani 1 1 d .
N39 N 0.5971(19) 0.2016(9) 0.4891(6) 0.138(7) Uani 1 1 d .
N40 N 0.4788(17) 0.1333(11) 0.4768(9) 0.151(8) Uani 1 1 d .
C1 C 0.1285(8) 0.6256(5) -0.0516(3) 0.0314(17) Uani 1 1 d .
C2 C 0.0684(8) 0.5427(5) -0.0791(3) 0.0320(17) Uani 1 1 d .
H2 H 0.1244 0.5127 -0.0967 0.038 Uiso 1 1 calc R
C3 C -0.0671(7) 0.5033(5) -0.0817(3) 0.0324(16) Uani 1 1 d .
H3 H -0.1064 0.4484 -0.1028 0.039 Uiso 1 1 calc R
C4 C -0.1471(8) 0.5457(5) -0.0527(3) 0.0327(16) Uani 1 1 d .
H4 H -0.2423 0.5196 -0.0530 0.039 Uiso 1 1 calc R
C5 C -0.0857(8) 0.6264(5) -0.0234(3) 0.0327(17) Uani 1 1 d .
C6 C -0.1696(8) 0.6695(6) 0.0134(3) 0.0377(18) Uani 1 1 d .
H6A H -0.1692 0.7251 -0.0030 0.045 Uiso 1 1 calc R
H6B H -0.2641 0.6300 0.0136 0.045 Uiso 1 1 calc R
C7 C -0.1657(9) 0.6533(6) 0.1226(3) 0.0407(19) Uani 1 1 d .
H7 H -0.2512 0.6107 0.1276 0.049 Uiso 1 1 calc R
C8 C -0.0696(9) 0.6931(6) 0.1640(3) 0.042(2) Uani 1 1 d .
C9 C -0.0669(9) 0.6803(5) 0.2276(3) 0.0396(19) Uani 1 1 d .
H9A H 0.0099 0.7272 0.2466 0.047 Uiso 1 1 calc R
H9B H -0.1510 0.6847 0.2448 0.047 Uiso 1 1 calc R
C10 C 0.0691(8) 0.5817(5) 0.2272(3) 0.0335(17) Uani 1 1 d .
C11 C 0.0643(8) 0.4946(6) 0.2254(3) 0.0365(18) Uani 1 1 d .
H11 H -0.0181 0.4496 0.2316 0.044 Uiso 1 1 calc R
C12 C 0.1806(7) 0.4737(5) 0.2146(3) 0.0336(17) Uani 1 1 d .
C13 C 0.3004(8) 0.5384(6) 0.2046(3) 0.0364(18) Uani 1 1 d .
H13 H 0.3796 0.5239 0.1960 0.044 Uiso 1 1 calc R
C14 C 0.3021(7) 0.6250(5) 0.2074(3) 0.0308(16) Uani 1 1 d .
C15 C 0.1874(8) 0.6478(5) 0.2176(3) 0.0334(17) Uani 1 1 d .
H15 H 0.1899 0.7074 0.2180 0.040 Uiso 1 1 calc R
C16 C 0.4931(7) 0.6910(6) 0.1507(3) 0.0385(19) Uani 1 1 d .
H16A H 0.5141 0.6351 0.1478 0.046 Uiso 1 1 calc R
H16B H 0.5794 0.7400 0.1530 0.046 Uiso 1 1 calc R
C17 C 0.4142(7) 0.6971(5) 0.0980(3) 0.0318(16) Uani 1 1 d .
C18 C 0.4062(7) 0.6564(5) 0.0430(3) 0.0332(17) Uani 1 1 d .
H18 H 0.4486 0.6150 0.0298 0.040 Uiso 1 1 calc R
C19 C 0.2748(7) 0.6672(6) -0.0479(3) 0.0334(17) Uani 1 1 d .
H19A H 0.2993 0.7221 -0.0686 0.040 Uiso 1 1 calc R
H19B H 0.3185 0.6274 -0.0674 0.040 Uiso 1 1 calc R
C20 C 0.1801(9) 0.3777(6) 0.2126(4) 0.047(2) Uani 1 1 d .
H20A H 0.2386 0.3685 0.1811 0.057 Uiso 1 1 calc R
H20B H 0.2189 0.3671 0.2495 0.057 Uiso 1 1 calc R
C21 C -0.0422(10) 0.2740(6) 0.2418(4) 0.052(2) Uani 1 1 d .
H21 H -0.0299 0.2769 0.2826 0.063 Uiso 1 1 calc R
C22 C -0.1545(10) 0.2274(6) 0.2105(4) 0.050(2) Uani 1 1 d .
C23 C -0.2839(14) 0.1668(8) 0.2285(6) 0.083(4) Uani 1 1 d .
H23A H -0.2995 0.1817 0.2694 0.099 Uiso 1 1 calc R
H23B H -0.3584 0.1729 0.2044 0.099 Uiso 1 1 calc R
C24 C -0.282(2) 0.0762(12) 0.2220(8) 0.148(8) Uani 1 1 d .
H24A H -0.2067 0.0702 0.2460 0.178 Uiso 1 1 calc R
H24B H -0.2665 0.0613 0.1811 0.178 Uiso 1 1 calc R
C25 C -0.422(2) 0.0107(11) 0.2419(7) 0.149(9) Uani 1 1 d .
C26 C -0.6252(17) -0.0915(9) 0.2181(5) 0.111(6) Uani 1 1 d .
H26A H -0.6134 -0.1456 0.2311 0.167 Uiso 1 1 calc R
H26B H -0.6876 -0.1057 0.1846 0.167 Uiso 1 1 calc R
H26C H -0.6620 -0.0633 0.2496 0.167 Uiso 1 1 calc R
C27 C 0.0222(10) 0.8602(6) -0.0174(4) 0.049(2) Uani 1 1 d .
C28 C 0.2205(10) 0.9138(6) 0.0638(4) 0.049(2) Uani 1 1 d .
C29 C 0.2659(9) 0.8604(5) -0.0418(4) 0.0407(19) Uani 1 1 d .
C31 C 0.3817(9) 0.5820(6) 0.4270(3) 0.042(2) Uani 1 1 d .
C32 C 0.3198(9) 0.5360(7) 0.4740(4) 0.047(2) Uani 1 1 d .
H32 H 0.2371 0.4893 0.4685 0.057 Uiso 1 1 calc R
C33 C 0.3793(10) 0.5589(7) 0.5283(4) 0.053(2) Uani 1 1 d .
H33 H 0.3386 0.5285 0.5609 0.064 Uiso 1 1 calc R
C34 C 0.5013(10) 0.6279(7) 0.5344(3) 0.051(2) Uani 1 1 d .
H34 H 0.5458 0.6445 0.5711 0.061 Uiso 1 1 calc R
C35 C 0.5561(9) 0.6718(6) 0.4862(3) 0.0403(19) Uani 1 1 d .
C36 C 0.6921(9) 0.7398(6) 0.4909(3) 0.046(2) Uani 1 1 d .
H36A H 0.6847 0.7978 0.4825 0.055 Uiso 1 1 calc R
H36B H 0.7295 0.7443 0.5308 0.055 Uiso 1 1 calc R
C37 C 0.8831(9) 0.6860(6) 0.4594(3) 0.0414(19) Uani 1 1 d .
H37 H 0.9198 0.6800 0.4960 0.050 Uiso 1 1 calc R
C38 C 0.9251(8) 0.6656(6) 0.4052(3) 0.0416(19) Uani 1 1 d .
C39 C 1.0379(9) 0.6315(7) 0.3882(4) 0.051(2) Uani 1 1 d .
H39A H 1.0364 0.6214 0.3456 0.062 Uiso 1 1 calc R
H39B H 1.1250 0.6761 0.4001 0.062 Uiso 1 1 calc R
C40 C 0.9230(9) 0.4756(7) 0.3956(4) 0.048(2) Uani 1 1 d .
C41 C 0.9134(10) 0.4088(6) 0.4313(4) 0.051(2) Uani 1 1 d .
H41 H 0.9695 0.4174 0.4651 0.061 Uiso 1 1 calc R
C42 C 0.8168(12) 0.3272(7) 0.4157(4) 0.066(3) Uani 1 1 d .
C43 C 0.7343(10) 0.3147(6) 0.3668(4) 0.049(2) Uani 1 1 d .
H43 H 0.6693 0.2589 0.3571 0.059 Uiso 1 1 calc R
C44 C 0.7477(9) 0.3854(6) 0.3317(3) 0.042(2) Uani 1 1 d .
C45 C 0.8410(9) 0.4655(6) 0.3467(3) 0.0411(19) Uani 1 1 d .
H45 H 0.8496 0.5140 0.3238 0.049 Uiso 1 1 calc R
C46 C 0.6471(9) 0.4323(6) 0.2510(3) 0.0421(19) Uani 1 1 d .
H46A H 0.5979 0.4058 0.2144 0.050 Uiso 1 1 calc R
H46B H 0.7378 0.4710 0.2413 0.050 Uiso 1 1 calc R
C47 C 0.5735(9) 0.4857(6) 0.2822(3) 0.0386(19) Uani 1 1 d .
C48 C 0.4559(8) 0.4600(5) 0.3119(3) 0.0340(17) Uani 1 1 d .
H47 H 0.4007 0.4014 0.3173 0.041 Uiso 1 1 calc R
C49 C 0.3257(8) 0.5499(6) 0.3661(3) 0.0386(18) Uani 1 1 d .
H49A H 0.2490 0.4947 0.3671 0.046 Uiso 1 1 calc R
H49B H 0.2933 0.5945 0.3486 0.046 Uiso 1 1 calc R
C50 C 0.8116(15) 0.2483(8) 0.4510(6) 0.083(4) Uani 1 1 d .
H50A H 0.8751 0.2197 0.4344 0.07(4) Uiso 1 1 calc R
H50B H 0.8433 0.2702 0.4911 0.08(4) Uiso 1 1 calc R
C51 C 0.6250(15) 0.1117(8) 0.4191(5) 0.078(4) Uani 1 1 d .
H51 H 0.6650 0.0880 0.3883 0.093 Uiso 1 1 calc R
C52 C 0.4987(16) 0.0778(11) 0.4370(7) 0.101(5) Uani 1 1 d D
C57 C 0.6332(11) 0.8521(7) 0.3942(4) 0.055(2) Uani 1 1 d .
C58 C 0.6597(9) 0.7890(6) 0.2902(4) 0.043(2) Uani 1 1 d .
C59 C 0.4158(10) 0.7547(6) 0.3378(3) 0.046(2) Uani 1 1 d .
C53 C 0.396(3) 0.0024(17) 0.4016(12) 0.224(9) Uani 1 1 d DU
H53A H 0.3665 0.0233 0.3661 0.269 Uiso 1 1 calc R
H53B H 0.4344 -0.0450 0.3906 0.269 Uiso 1 1 calc R
C54 C 0.287(3) -0.0276(19) 0.4405(12) 0.230(8) Uani 1 1 d DU
H54A H 0.2589 0.0220 0.4570 0.277 Uiso 1 1 calc R
H54B H 0.3115 -0.0582 0.4725 0.277 Uiso 1 1 calc R
C55 C 0.181(3) -0.087(2) 0.4039(12) 0.221(7) Uani 1 1 d DU
O33 O 0.109(3) -0.1489(13) 0.4291(9) 0.279(13) Uani 1 1 d U
O34 O 0.1475(18) -0.0641(12) 0.3531(9) 0.216(6) Uani 1 1 d DU
C56 C 0.021(2) -0.1077(18) 0.3243(13) 0.243(11) Uani 1 1 d DU
H56A H 0.0347 -0.1394 0.2888 0.292 Uiso 1 1 calc R
H56B H -0.0223 -0.0642 0.3146 0.292 Uiso 1 1 calc R
H56C H -0.0377 -0.1494 0.3499 0.292 Uiso 1 1 calc R

loop_
_atom_site_aniso_label
_atom_site_aniso_U_11
_atom_site_aniso_U_22
_atom_site_aniso_U_33
_atom_site_aniso_U_23
_atom_site_aniso_U_13
_atom_site_aniso_U_12
Re1 0.0457(2) 0.03602(18) 0.02552(16) 0.00821(12) 0.00824(12) 0.02167(15)
Re2 0.0519(2) 0.0486(2) 0.02358(17) 0.00510(13) 0.00016(13) 0.02029(17)
Br1 0.0522(6) 0.0704(6) 0.0330(4) 0.0116(4) -0.0024(4) 0.0161(5)
Br2 0.0423(5) 0.0702(6) 0.0489(5) -0.0041(4) 0.0026(4) 0.0371(5)
O1 0.048(3) 0.051(3) 0.033(3) 0.013(2) 0.018(2) 0.026(3)
O2 0.035(3) 0.055(3) 0.021(2) 0.003(2) 0.002(2) 0.015(3)
O3 0.151(10) 0.121(9) 0.067(6) 0.017(6) 0.003(6) 0.001(8)
O4 0.159(12) 0.174(13) 0.097(9) -0.033(9) -0.008(8) 0.005(9)
O27 0.098(6) 0.065(4) 0.066(5) 0.017(4) -0.005(4) 0.058(4)
O28 0.129(7) 0.046(4) 0.055(4) -0.009(3) 0.003(4) 0.036(4)
O29 0.070(5) 0.055(4) 0.043(4) 0.019(3) 0.018(3) 0.011(3)
O31 0.045(4) 0.064(4) 0.044(3) 0.007(3) -0.011(3) 0.024(3)
O32 0.057(4) 0.051(4) 0.034(3) 0.005(3) 0.004(3) 0.026(3)
O57 0.144(8) 0.056(5) 0.063(5) 0.001(4) -0.007(5) 0.041(5)
O58 0.057(4) 0.068(4) 0.039(3) 0.019(3) 0.008(3) 0.007(3)
O59 0.058(4) 0.065(4) 0.047(4) 0.012(3) -0.005(3) 0.035(4)
N1 0.031(4) 0.039(3) 0.023(3) 0.011(2) 0.006(2) 0.023(3)
N2 0.032(4) 0.050(4) 0.033(3) 0.013(3) 0.012(3) 0.025(3)
N3 0.045(4) 0.042(4) 0.029(3) 0.012(3) 0.013(3) 0.026(3)
N4 0.053(4) 0.038(4) 0.030(3) 0.009(3) 0.016(3) 0.028(3)
N5 0.035(4) 0.038(3) 0.022(3) 0.007(2) 0.002(2) 0.018(3)
N6 0.033(4) 0.043(4) 0.023(3) 0.002(3) 0.006(2) 0.015(3)
N7 0.032(4) 0.061(5) 0.021(3) 0.002(3) 0.006(3) 0.007(3)
N8 0.055(5) 0.050(4) 0.027(3) 0.010(3) -0.003(3) 0.024(4)
N9 0.080(6) 0.052(5) 0.031(4) 0.013(3) -0.005(4) 0.015(4)
N10 0.067(6) 0.063(5) 0.037(4) 0.010(4) -0.005(4) 0.007(5)
N31 0.053(5) 0.054(4) 0.026(3) 0.000(3) 0.000(3) 0.030(4)
N32 0.062(5) 0.050(4) 0.022(3) 0.000(3) -0.003(3) 0.018(4)
N33 0.042(4) 0.064(5) 0.020(3) 0.005(3) 0.001(3) 0.019(4)
N34 0.044(4) 0.052(4) 0.028(3) 0.007(3) 0.004(3) 0.015(3)
N35 0.039(4) 0.045(4) 0.020(3) 0.006(3) 0.001(2) 0.018(3)
N36 0.038(4) 0.053(4) 0.022(3) 0.002(3) -0.002(3) 0.018(3)
N37 0.030(4) 0.054(4) 0.023(3) 0.002(3) 0.002(2) 0.017(3)
N38 0.100(7) 0.067(6) 0.042(5) 0.018(4) 0.022(4) 0.043(6)
N39 0.233(18) 0.081(8) 0.131(11) 0.047(8) 0.127(12) 0.083(11)
N40 0.141(13) 0.110(11) 0.243(19) 0.096(12) 0.134(14) 0.081(11)
C1 0.047(5) 0.038(4) 0.013(3) 0.007(3) 0.000(3) 0.018(4)
C2 0.046(5) 0.038(4) 0.021(3) 0.005(3) 0.005(3) 0.025(4)
C3 0.031(4) 0.044(4) 0.024(4) 0.006(3) -0.001(3) 0.014(4)
C4 0.025(4) 0.044(4) 0.030(4) 0.008(3) -0.001(3) 0.010(3)
C5 0.036(5) 0.049(5) 0.025(4) 0.015(3) 0.006(3) 0.027(4)
C6 0.036(5) 0.059(5) 0.032(4) 0.007(4) 0.004(3) 0.033(4)
C7 0.044(5) 0.054(5) 0.037(4) 0.017(4) 0.017(4) 0.031(4)
C8 0.057(6) 0.050(5) 0.036(4) 0.014(4) 0.018(4) 0.040(5)
C9 0.044(5) 0.045(5) 0.040(4) 0.007(4) 0.016(4) 0.028(4)
C10 0.039(5) 0.050(5) 0.020(3) 0.009(3) 0.003(3) 0.025(4)
C11 0.042(5) 0.054(5) 0.021(3) 0.010(3) 0.005(3) 0.025(4)
C12 0.026(4) 0.055(5) 0.027(4) 0.010(3) -0.003(3) 0.023(4)
C13 0.034(5) 0.061(5) 0.024(4) 0.008(3) 0.001(3) 0.027(4)
C14 0.033(4) 0.047(5) 0.015(3) 0.005(3) -0.003(3) 0.017(4)
C15 0.040(5) 0.043(4) 0.021(3) 0.004(3) 0.003(3) 0.018(4)
C16 0.022(4) 0.072(6) 0.024(4) 0.009(4) 0.001(3) 0.018(4)
C17 0.022(4) 0.048(5) 0.028(4) 0.006(3) 0.006(3) 0.013(3)
C18 0.022(4) 0.057(5) 0.026(4) 0.012(3) 0.007(3) 0.018(4)
C19 0.026(4) 0.055(5) 0.024(4) 0.002(3) 0.006(3) 0.021(4)
C20 0.045(5) 0.056(5) 0.049(5) 0.005(4) -0.011(4) 0.027(5)
C21 0.071(7) 0.054(6) 0.033(4) 0.016(4) -0.003(4) 0.020(5)
C22 0.065(6) 0.042(5) 0.039(5) 0.006(4) 0.004(4) 0.010(5)
C23 0.093(10) 0.073(8) 0.073(8) 0.011(6) 0.023(7) 0.013(7)
C24 0.172(19) 0.109(14) 0.116(14) 0.003(11) 0.058(13) -0.023(13)
C25 0.25(2) 0.084(11) 0.057(9) -0.014(8) 0.042(12) -0.027(13)
C26 0.169(15) 0.062(8) 0.059(7) 0.019(6) -0.017(8) -0.027(9)
C27 0.074(7) 0.041(5) 0.041(5) 0.008(4) 0.010(4) 0.030(5)
C28 0.060(6) 0.049(5) 0.045(5) 0.000(4) 0.016(4) 0.026(5)
C29 0.044(5) 0.038(4) 0.037(4) 0.001(4) -0.007(4) 0.010(4)
C31 0.046(5) 0.057(5) 0.031(4) 0.007(4) 0.002(3) 0.027(5)
C32 0.037(5) 0.069(6) 0.039(5) 0.012(4) 0.016(4) 0.020(4)
C33 0.055(6) 0.084(7) 0.030(4) 0.017(4) 0.015(4) 0.032(6)
C34 0.057(6) 0.082(7) 0.022(4) 0.001(4) 0.006(4) 0.035(5)
C35 0.049(5) 0.057(5) 0.023(4) -0.002(3) 0.003(3) 0.030(4)
C36 0.059(6) 0.055(5) 0.028(4) 0.000(4) -0.002(4) 0.025(5)
C37 0.047(5) 0.050(5) 0.029(4) 0.008(3) -0.007(3) 0.017(4)
C38 0.032(5) 0.060(5) 0.034(4) 0.000(4) -0.002(3) 0.017(4)
C39 0.043(5) 0.074(7) 0.042(5) 0.007(4) -0.004(4) 0.024(5)
C40 0.044(5) 0.069(6) 0.037(5) 0.013(4) 0.006(4) 0.025(5)
C41 0.056(6) 0.053(6) 0.046(5) -0.002(4) -0.013(4) 0.023(5)
C42 0.097(9) 0.069(7) 0.041(5) 0.013(5) 0.007(5) 0.039(7)
C43 0.061(6) 0.052(5) 0.041(5) 0.013(4) 0.002(4) 0.026(5)
C44 0.051(5) 0.055(5) 0.029(4) 0.006(4) 0.003(3) 0.031(5)
C45 0.049(5) 0.056(5) 0.026(4) 0.011(4) 0.006(3) 0.026(4)
C46 0.050(5) 0.049(5) 0.027(4) 0.009(3) 0.001(3) 0.015(4)
C47 0.048(5) 0.061(6) 0.014(3) 0.002(3) -0.004(3) 0.029(4)
C48 0.034(4) 0.045(5) 0.027(4) 0.002(3) 0.003(3) 0.019(4)
C49 0.034(5) 0.054(5) 0.027(4) 0.009(3) 0.008(3) 0.012(4)
C50 0.109(11) 0.068(8) 0.072(8) 0.025(6) -0.021(7) 0.023(8)
C51 0.113(11) 0.062(7) 0.065(7) -0.002(6) -0.011(7) 0.039(7)
C52 0.084(11) 0.126(13) 0.110(12) 0.035(10) 0.016(9) 0.054(10)
C57 0.083(8) 0.056(6) 0.031(4) 0.002(4) -0.002(4) 0.027(5)
C58 0.050(5) 0.046(5) 0.033(4) 0.003(4) -0.004(4) 0.017(4)
C59 0.055(6) 0.058(6) 0.029(4) 0.005(4) 0.008(4) 0.026(5)
C53 0.179(16) 0.182(15) 0.28(2) 0.058(14) -0.052(14) 0.003(13)
C54 0.190(15) 0.187(13) 0.272(18) 0.062(13) -0.063(12) -0.006(11)
C55 0.184(13) 0.171(12) 0.262(18) 0.064(12) -0.074(11) -0.016(10)
O33 0.37(3) 0.158(17) 0.201(18) 0.054(14) -0.024(18) -0.065(17)
O34 0.177(12) 0.161(11) 0.260(17) 0.056(11) -0.081(11) -0.022(9)
C56 0.191(18) 0.175(17) 0.28(2) 0.032(17) -0.081(16) -0.056(15)

loop_
_atom_type_symbol
_atom_type_description
_atom_type_scat_dispersion_real
_atom_type_scat_dispersion_imag
_atom_type_scat_source
C C 0.0033 0.0016 'International Tables Vol C Tables 4.2.6.8 and 6.1.1.4'
H H 0.0000 0.0000 'International Tables Vol C Tables 4.2.6.8 and 6.1.1.4'
N N 0.0061 0.0033 'International Tables Vol C Tables 4.2.6.8 and 6.1.1.4'
O O 0.0106 0.0060 'International Tables Vol C Tables 4.2.6.8 and 6.1.1.4'
Br Br -0.2901 2.4595 'International Tables Vol C Tables 4.2.6.8 and 6.1.1.4'
Re Re -1.0185 7.2310 'International Tables Vol C Tables 4.2.6.8 and 6.1.1.4'

loop_
_geom_angle_atom_site_label_1
_geom_angle_atom_site_label_2
_geom_angle_atom_site_label_3
_geom_angle
C29 Re1 C27 86.0(4)
C29 Re1 C28 86.7(4)
C27 Re1 C28 88.0(4)
C29 Re1 N3 177.7(3)
C27 Re1 N3 96.2(3)
C28 Re1 N3 92.5(3)
C29 Re1 N6 90.9(3)
C27 Re1 N6 175.9(3)
C28 Re1 N6 94.5(3)
N3 Re1 N6 86.9(2)
C29 Re1 N1 101.9(3)
C27 Re1 N1 98.5(3)
C28 Re1 N1 169.5(3)
N3 Re1 N1 78.7(2)
N6 Re1 N1 79.5(2)
C58 Re2 C59 90.0(4)
C58 Re2 C57 85.7(4)
C59 Re2 C57 85.7(4)
C58 Re2 N33 95.9(3)
C59 Re2 N33 173.0(3)
C57 Re2 N33 91.0(4)
C58 Re2 N36 92.3(3)
C59 Re2 N36 98.6(3)
C57 Re2 N36 175.2(4)
N33 Re2 N36 84.9(3)
C58 Re2 N31 171.4(3)
C59 Re2 N31 95.3(3)
C57 Re2 N31 101.5(3)
N33 Re2 N31 79.3(3)
N36 Re2 N31 80.1(2)
C10 O1 C9 118.5(6)
C14 O2 C16 115.9(6)
C25 O3 C26 117.6(12)
C40 O31 C39 118.4(7)
C44 O32 C46 119.6(7)
C5 N1 C1 117.1(6)
C5 N1 Re1 122.3(4)
C1 N1 Re1 120.7(5)
N3 N2 C7 108.8(7)
N3 N2 C6 120.9(6)
C7 N2 C6 130.3(7)
N4 N3 N2 110.1(6)
N4 N3 Re1 127.1(5)
N2 N3 Re1 122.6(5)
N3 N4 C8 106.6(7)
C18 N5 N6 109.8(6)
C18 N5 C19 130.5(6)
N6 N5 C19 119.5(6)
N7 N6 N5 110.7(6)
N7 N6 Re1 127.5(5)
N5 N6 Re1 121.8(4)
N6 N7 C17 105.7(6)
C21 N8 N9 110.0(8)
C21 N8 C20 130.0(7)
N9 N8 C20 119.7(7)
N10 N9 N8 107.9(7)
N9 N10 C22 108.5(7)
C35 N31 C31 115.9(7)
C35 N31 Re2 122.1(6)
C31 N31 Re2 121.9(5)
C37 N32 N33 110.3(7)
C37 N32 C36 129.3(7)
N33 N32 C36 120.2(7)
N34 N33 N32 107.0(6)
N34 N33 Re2 130.4(5)
N32 N33 Re2 121.4(5)
N33 N34 C38 109.2(6)
N36 N35 C48 109.3(6)
N36 N35 C49 119.0(6)
C48 N35 C49 131.7(7)
N37 N36 N35 107.9(6)
N37 N36 Re2 126.8(5)
N35 N36 Re2 123.1(5)
N36 N37 C47 108.9(6)
N39 N38 C51 109.6(12)
N39 N38 C50 118.2(12)
C51 N38 C50 131.7(11)
N38 N39 N40 104.8(12)
C52 N40 N39 110.2(12)
N1 C1 C2 120.1(7)
N1 C1 C19 117.7(6)
C2 C1 C19 122.2(7)
C3 C2 C1 122.3(7)
C2 C3 C4 118.1(7)
C5 C4 C3 119.0(7)
N1 C5 C4 123.2(6)
N1 C5 C6 117.0(7)
C4 C5 C6 119.8(7)
N2 C6 C5 109.1(6)
N2 C7 C8 105.1(8)
N4 C8 C7 109.3(7)
N4 C8 C9 120.4(8)
C7 C8 C9 130.3(8)
O1 C9 C8 111.1(6)
C15 C10 C11 121.0(7)
C15 C10 O1 124.3(7)
C11 C10 O1 114.6(7)
C12 C11 C10 119.4(8)
C13 C12 C11 120.8(8)
C13 C12 C20 118.0(7)
C11 C12 C20 121.1(7)
C12 C13 C14 118.3(7)
C15 C14 C13 122.1(7)
C15 C14 O2 115.6(7)
C13 C14 O2 122.3(7)
C10 C15 C14 118.3(7)
O2 C16 C17 111.1(6)
N7 C17 C18 109.1(7)
N7 C17 C16 120.5(7)
C18 C17 C16 130.4(7)
N5 C18 C17 104.7(7)
C1 C19 N5 112.4(6)
N8 C20 C12 113.0(7)
N8 C21 C22 106.0(8)
C21 C22 N10 107.6(8)
C21 C22 C23 130.9(9)
N10 C22 C23 121.5(9)
C24 C23 C22 109.7(12)
C23 C24 C25 109.6(16)
O4 C25 O3 122.4(16)
O4 C25 C24 120.0(19)
O3 C25 C24 115.6(14)
O27 C27 Re1 176.2(9)
O28 C28 Re1 177.3(9)
O29 C29 Re1 173.8(7)
N31 C31 C32 122.9(8)
N31 C31 C49 117.5(7)
C32 C31 C49 119.6(8)
C33 C32 C31 119.5(9)
C32 C33 C34 118.4(8)
C35 C34 C33 119.2(8)
N31 C35 C34 123.6(9)
N31 C35 C36 116.6(7)
C34 C35 C36 119.7(7)
N32 C36 C35 109.3(7)
N32 C37 C38 105.6(7)
N34 C38 C37 107.9(7)
N34 C38 C39 121.4(7)
C37 C38 C39 130.7(8)
O31 C39 C38 111.8(7)
C41 C40 C45 122.9(9)
C41 C40 O31 110.9(8)
C45 C40 O31 126.1(8)
C40 C41 C42 116.8(9)
C43 C42 C41 121.7(9)
C43 C42 C50 119.5(10)
C41 C42 C50 118.6(10)
C42 C43 C44 119.3(9)
O32 C44 C45 127.1(8)
O32 C44 C43 113.4(8)
C45 C44 C43 119.5(8)
C44 C45 C40 119.8(8)
O32 C46 C47 111.6(6)
N37 C47 C48 107.7(7)
N37 C47 C46 121.9(7)
C48 C47 C46 130.3(8)
N35 C48 C47 106.1(7)
N35 C49 C31 107.8(6)
N38 C50 C42 114.8(11)
C52 C51 N38 107.7(13)
N40 C52 C51 107.5(16)
N40 C52 C53 129.6(19)
C51 C52 C53 120.7(17)
O57 C57 Re2 172.5(9)
O58 C58 Re2 177.3(8)
O59 C59 Re2 176.6(7)
C54 C53 C52 103(2)
C53 C54 C55 103(2)
O33 C55 O34 124(3)
O33 C55 C54 113(2)
O34 C55 C54 121(3)
C55 O34 C56 122(2)

loop_
_geom_bond_atom_site_label_1
_geom_bond_atom_site_label_2
_geom_bond_distance
Re1 C29 1.908(9)
Re1 C27 1.928(9)
Re1 C28 1.936(9)
Re1 N3 2.172(6)
Re1 N6 2.180(6)
Re1 N1 2.243(6)
Re2 C58 1.906(9)
Re2 C59 1.902(10)
Re2 C57 1.929(10)
Re2 N33 2.144(7)
Re2 N36 2.159(7)
Re2 N31 2.237(7)
O1 C10 1.397(9)
O1 C9 1.450(9)
O2 C14 1.387(9)
O2 C16 1.426(8)
O3 C25 1.238(19)
O3 C26 1.424(17)
O4 C25 1.231(19)
O27 C27 1.153(11)
O28 C28 1.127(11)
O29 C29 1.173(10)
O31 C40 1.397(11)
O31 C39 1.427(11)
O32 C44 1.365(10)
O32 C46 1.423(10)
O57 C57 1.155(12)
O58 C58 1.158(10)
O59 C59 1.157(10)
N1 C5 1.366(10)
N1 C1 1.382(9)
N2 N3 1.333(9)
N2 C7 1.355(10)
N2 C6 1.462(10)
N3 N4 1.306(9)
N4 C8 1.363(11)
N5 C18 1.318(9)
N5 N6 1.342(8)
N5 C19 1.489(9)
N6 N7 1.293(8)
N7 C17 1.373(10)
N8 C21 1.340(11)
N8 N9 1.345(9)
N8 C20 1.435(11)
N9 N10 1.302(11)
N10 C22 1.376(11)
N31 C35 1.361(10)
N31 C31 1.368(12)
N32 C37 1.315(11)
N32 N33 1.368(8)
N32 C36 1.469(11)
N33 N34 1.312(9)
N34 C38 1.342(10)
N35 N36 1.347(9)
N35 C48 1.352(10)
N35 C49 1.463(10)
N36 N37 1.321(9)
N37 C47 1.355(11)
N38 N39 1.327(13)
N38 C51 1.356(14)
N38 C50 1.382(16)
N39 N40 1.38(2)
N40 C52 1.31(2)
C1 C2 1.393(10)
C1 C19 1.463(11)
C2 C3 1.356(11)
C3 C4 1.391(10)
C4 C5 1.386(11)
C5 C6 1.519(10)
C7 C8 1.359(13)
C8 C9 1.498(11)
C10 C15 1.380(11)
C10 C11 1.384(11)
C11 C12 1.384(10)
C12 C13 1.381(12)
C12 C20 1.540(12)
C13 C14 1.385(11)
C14 C15 1.381(10)
C16 C17 1.495(10)
C17 C18 1.386(10)
C21 C22 1.354(13)
C22 C23 1.472(15)
C23 C24 1.46(2)
C24 C25 1.60(2)
C31 C32 1.395(12)
C31 C49 1.520(11)
C32 C33 1.376(12)
C33 C34 1.399(14)
C34 C35 1.381(12)
C35 C36 1.492(13)
C37 C38 1.388(11)
C38 C39 1.499(12)
C40 C41 1.373(13)
C40 C45 1.385(11)
C41 C42 1.404(15)
C42 C43 1.385(14)
C42 C50 1.534(15)
C43 C44 1.408(12)
C44 C45 1.369(13)
C46 C47 1.487(11)
C47 C48 1.371(11)
C51 C52 1.337(19)
C52 C53 1.528(17)
C53 C54 1.438(18)
C54 C55 1.444(18)
C55 O33 1.21(3)
C55 O34 1.332(17)
O34 C56 1.428(16)

loop_
_platon_squeeze_void_nr
_platon_squeeze_void_average_x
_platon_squeeze_void_average_y
_platon_squeeze_void_average_z
_platon_squeeze_void_volume
_platon_squeeze_void_count_electrons
_platon_squeeze_void_content
1 0.000 0.000 0.082 769 58 ' '
